data_2101537
loop_
_publ_author_name
'Espinosa, E.'
'Lecomte, C.'
'Molins, E.'
'Veintemillas, S.'
'Cousson, A.'
'Paulus, W.'

_publ_section_title
;
 Electron density study of a new non-linear optical material:
 <small>L</small>-arginine phosphate monohydrate (LAP). Comparison
 between <i>X</i>--<i>X</i> and <i>X</i>--(<i>X</i> + <i>N</i>)
 refinements
;
_journal_issue 3
_journal_name_full 'Acta Crystallographica Section B'
_journal_page_first 519
_journal_page_last 534
_journal_paper_doi 10.1107/S0108768195015205
_journal_volume 52
_journal_year 1996
_chemical_formula_sum 'C6 H19 N4 O7 P'
_chemical_formula_weight 290.22
_space_group_crystal_system monoclinic
_space_group_IT_number 4
_space_group_name_Hall 'P 2yb'
_space_group_name_H-M_alt 'P 1 21 1'
_cell_angle_alpha 90.0
_cell_angle_beta 98.05(2)
_cell_angle_gamma 90.0
_cell_formula_units_Z 2
_cell_length_a 7.3190(10)
_cell_length_b 7.912(2)
_cell_length_c 10.779(3)
_cell_measurement_reflns_used 25
_cell_measurement_temperature 130(3)
_cell_measurement_theta_max 28
_cell_measurement_theta_min 13
_cell_volume 618.0
_diffrn_radiation_type MoK\a
_diffrn_radiation_wavelength 0.71069
_exptl_absorpt_coefficient_mu 0.24
_exptl_crystal_colour colorless
_exptl_crystal_density_diffrn 1.54
_exptl_crystal_description prismatic
_exptl_crystal_size_max 0.32
_exptl_crystal_size_mid 0.26
_exptl_crystal_size_min 0.22
_cod_data_source_file pa0310.cif
_cod_depositor_comments
;
 Added _atom_site_type_symbol label and values.

 Antanas Vaitkus
 2013-04-09
;
_cod_original_formula_sum 'C6 H19 N4 O7 P1'
_cod_database_code 2101537

loop_
_space_group_symop_id
_space_group_symop_operation_xyz
1 x,y,z
2 -x,y+1/2,-z

loop_
_atom_site_label
_atom_site_type_symbol
_atom_site_fract_x
_atom_site_fract_y
_atom_site_fract_z
P P .177860(10) -.75000 -.011070(10)
O1 O .00853(6) -.84209 .01752(5)
O2 O .35329(6) -.84978(6) .01194(5)
O3 O .13315(7) -.69586(7) -.15418(5)
O4 O .20953(7) -.58196(6) .06592(5)
O5 O .92775(5) -.83471(5) .36144(3)
O6 O .68797(4) -.94676(4) .23725(3)
Ow O .84440(6) -.08289(6) .52299(5)
N1 N .68588(5) -.68226(5) .07540(3)
N2 N .49755(5) -.22289(5) .37153(4)
N3 N .30748(7) -.06269(5) .22997(4)
N4 N .18782(5) -.29491(5) .31825(3)
C1 C .79568(4) -.82612(4) .27523(3)
C2 C .75441(5) -.65494(4) .21055(3)
C3 C .61140(5) -.55419(5) .27092(4)
C4 C .69048(5) -.47933(5) .39748(3)
C5 C .55155(5) -.36764(5) .45212(3)
C6 C .33123(5) -.19594(4) .30715(3)
H1 H .8868(5) -.5841(6) .2154(4)
H2 H .7897(5) -.7437(6) .0353(3)
H3 H .6626(5) -.5647(5) .0328(3)
H4 H .5650(5) -.7551(6) .0630(3)
H5 H .4920(5) -.6359(6) .2812(4)
H6 H .5648(6) -.4510(6) .2075(4)
H7 H .7361(6) -.5805(6) .4658(4)
H8 H .8146(5) -.4029(6) .3879(4)
H9 H .4308(5) -.4408(6) .4665(4)
H10 H .6141(6) -.3197(6) .5461(3)
H11 H .5994(5) -.1371(6) .3613(4)
H12 H .4188(6) .0087(6) .2153(4)
H13 H .1794(6) -.0307(6) .1895(5)
H14 H .1967(6) -.3998(6) .3728(4)
H15 H .0670(5) -.2691(6) .2618(4)
H16 H .9053(6) -.0171(6) .4652(4)
H17 H .9347(5) -.1664(6) .5635(4)
H18 H .2121(5) -.6043(5) -.1847(4)
H19 H .1161(5) -.4917(5) .0407(4)

loop_
_geom_angle_atom_site_label_1
_geom_angle_atom_site_label_2
_geom_angle_atom_site_label_3
_geom_angle
_geom_angle_publ_flag
O1 P O2 114.95(3) yes
O1 P O3 105.39(3) yes
O1 P O4 111.53(3) yes
O2 P O3 110.96(3) yes
O2 P O4 107.43(3) yes
O3 P O4 106.27(4) yes
P O3 H18 117.4 yes
P O4 H19 114.7 yes
H16 Ow H17 107.6 yes
C2 N1 H2 107.9 yes
C2 N1 H3 108.3 yes
C2 N1 H4 111.6 yes
H2 N1 H3 108.4 yes
H2 N1 H4 109.9 yes
H3 N1 H4 110.6 yes
C5 N2 C6 126.02(4) yes
C5 N2 H11 116.3 yes
C6 N2 H11 117.6 yes
C6 N3 H12 119.6 yes
C6 N3 H13 119.8 yes
H12 N3 H13 120.5 yes
C6 N4 H14 123.2 yes
C6 N4 H15 117.2 yes
H14 N4 H15 119.2 yes
O5 C1 O6 125.59(4) yes
O5 C1 C2 118.05(3) yes
O6 C1 C2 116.34(3) yes
N1 C2 C1 109.54(3) yes
N1 C2 C3 109.56(3) yes
N1 C2 H1 106.9 yes
C1 C2 C3 111.67(3) yes
C1 C2 H1 108.0 yes
C3 C2 H1 111.1 yes
C2 C3 C4 112.70(3) yes
C2 C3 H5 109.6 yes
C2 C3 H6 107.2 yes
C4 C3 H5 110.1 yes
C4 C3 H6 108.5 yes
H5 C3 H6 108.6 yes
C3 C4 C5 112.34(3) yes
C3 C4 H7 110.8 yes
C3 C4 H8 110.0 yes
C5 C4 H7 108.5 yes
C5 C4 H8 108.6 yes
H7 C4 H8 106.4 yes
N2 C5 C4 111.38(3) yes
N2 C5 H9 110.2 yes
N2 C5 H10 108.4 yes
C4 C5 H9 110.3 yes
C4 C5 H10 109.6 yes
H9 C5 H10 106.9 yes
N2 C6 N3 118.66(4) yes
N2 C6 N4 122.34(4) yes
N3 C6 N4 118.99(4) yes

loop_
_geom_bond_atom_site_label_1
_geom_bond_atom_site_label_2
_geom_bond_distance
_geom_bond_publ_flag
P O1 1.5062(5) yes
P O2 1.4981(4) yes
P O3 1.5901(5) yes
P O4 1.5673(5) yes
O5 C1 1.2454(5) yes
O6 C1 1.2687(5) yes
N1 C2 1.4886(5) yes
N2 C5 1.4582(5) yes
N2 C6 1.3312(5) yes
N3 C6 1.3392(5) yes
N4 C6 1.3283(5) yes
C1 C2 1.5339(5) yes
C2 C3 1.5314(5) yes
C3 C4 1.5250(5) yes
C4 C5 1.5262(5) yes
C2 H1 1.114 yes
N1 H2 1.046 yes
N1 H3 1.041 yes
N1 H4 1.049 yes
C3 H5 1.105 yes
C3 H6 1.089 yes
C4 H7 1.107 yes
C4 H8 1.108 yes
C5 H9 1.086 yes
C5 H10 1.117 yes
N2 H11 1.026 yes
N3 H12 1.022 yes
N3 H13 1.009 yes
N4 H14 1.014 yes
N4 H15 1.021 yes
Ow H16 0.967 yes
Ow H17 0.992 yes
O3 H18 1.011 yes
O4 H19 1.000 yes
